data_4116283
loop_
_publ_author_name
'Robert A. Batey'
'Avinash N. Thadani'
'Alan J. Lough'

_publ_section_title
;
 Alkenylboronate Tethered Intramolecular Diels-Alder Reactions
;
_journal_name_full 'Journal of the American Chemical Society'
_journal_page_first 450
_journal_page_last 451
_journal_paper_doi 10.1021/ja9828004
_journal_volume 121
_journal_year 1999
_chemical_formula_sum 'C18 H24 O2'
_chemical_formula_weight 272.37
_chemical_name_systematic
; 
 ? 
;
_space_group_IT_number 2
_symmetry_cell_setting triclinic
_symmetry_space_group_name_Hall '-P 1'
_symmetry_space_group_name_H-M 'P -1'
_atom_sites_solution_hydrogens geom
_atom_sites_solution_primary direct
_atom_sites_solution_secondary difmap
_audit_creation_method SHELXL-97
_cell_angle_alpha 70.43(1)
_cell_angle_beta 80.85(1)
_cell_angle_gamma 83.42(1)
_cell_formula_units_Z 4
_cell_length_a 10.079(1)
_cell_length_b 11.954(1)
_cell_length_c 13.802(1)
_cell_measurement_temperature 293(2)
_cell_volume 1543.6(3)
_computing_cell_refinement 'Denzo-SMN (Nonius, 1997)'
_computing_data_collection 'KappaCCD server software'
_computing_data_reduction 'Denzo-SMN (Nonius, 1997)'
_computing_molecular_graphics 'Bruker SHELXTL V5.1'
_computing_publication_material 'Bruker SHELXTL V5.1'
_computing_structure_refinement 'SHELXL-97 (Sheldrick, 1997)'
_computing_structure_solution 'SHELXS-97 (Sheldrick, 1990)'
_diffrn_ambient_temperature 293(2)
_diffrn_measured_fraction_theta_full 0.990
_diffrn_measured_fraction_theta_max 0.990
_diffrn_measurement_device_type 'Nonius KappaCCD'
_diffrn_measurement_method 'phi scans'
_diffrn_radiation_monochromator graphite
_diffrn_radiation_source 'fine-focus sealed tube'
_diffrn_radiation_type MoK\a
_diffrn_radiation_wavelength 0.71073
_diffrn_reflns_av_R_equivalents 0.0400
_diffrn_reflns_av_sigmaI/netI 0.0354
_diffrn_reflns_limit_h_max 10
_diffrn_reflns_limit_h_min 0
_diffrn_reflns_limit_k_max 11
_diffrn_reflns_limit_k_min -11
_diffrn_reflns_limit_l_max 13
_diffrn_reflns_limit_l_min -13
_diffrn_reflns_number 7969
_diffrn_reflns_theta_full 20.86
_diffrn_reflns_theta_max 20.86
_diffrn_reflns_theta_min 2.42
_exptl_absorpt_coefficient_mu 0.074
_exptl_absorpt_correction_type none
_exptl_crystal_density_diffrn 1.172
_exptl_crystal_F_000 592
_refine_diff_density_max 0.173
_refine_diff_density_min -0.222
_refine_diff_density_rms 0.048
_refine_ls_extinction_coef 0.048(5)
_refine_ls_extinction_expression Fc^*^=kFc[1+0.001xFc^2^\l^3^/sin(2\q)]^-1/4^
_refine_ls_extinction_method SHELXL
_refine_ls_goodness_of_fit_ref 1.061
_refine_ls_hydrogen_treatment mixed
_refine_ls_matrix_type full
_refine_ls_number_parameters 371
_refine_ls_number_reflns 3214
_refine_ls_number_restraints 0
_refine_ls_restrained_S_all 1.061
_refine_ls_R_factor_all 0.0531
_refine_ls_R_factor_gt 0.0442
_refine_ls_shift/su_max 0.001
_refine_ls_shift/su_mean 0.000
_refine_ls_structure_factor_coef Fsqd
_refine_ls_weighting_details 'calc w=1/[\s^2^(Fo^2^)+(0.0612P)^2^+0.4701P] where P=(Fo^2^+2Fc^2^)/3'
_refine_ls_weighting_scheme calc
_refine_ls_wR_factor_gt 0.1129
_refine_ls_wR_factor_ref 0.1200
_reflns_number_gt 2682
_reflns_number_total 3214
_reflns_threshold_expression >2sigma(I)
_cod_data_source_file ja9828004_3.cif
_cod_data_source_block k9820
_cod_original_cell_volume 1543.6(5)
_cod_database_code 4116283

loop_
_symmetry_equiv_pos_as_xyz
'x, y, z'
'-x, -y, -z'

loop_
_atom_site_label
_atom_site_type_symbol
_atom_site_fract_x
_atom_site_fract_y
_atom_site_fract_z
_atom_site_U_iso_or_equiv
_atom_site_adp_type
_atom_site_occupancy
_atom_site_symmetry_multiplicity
_atom_site_calc_flag
_atom_site_refinement_flags
O1A O 0.30484(17) 0.72745(18) 0.77942(15) 0.0743(6) Uani 1 1 d .
H1A H 0.3235 0.6990 0.8389 0.111 Uiso 1 1 calc R
O2A O 0.09171(17) 0.58218(13) 0.98933(13) 0.0590(5) Uani 1 1 d .
H2A H 0.0250 0.5436 1.0030 0.089 Uiso 1 1 calc R
C1A C 0.2003(2) 0.6640(2) 0.76670(19) 0.0562(7) Uani 1 1 d .
H1AB H 0.2196 0.5793 0.8032 0.067 Uiso 1 1 calc R
C2A C 0.2031(3) 0.6786(2) 0.65270(19) 0.0649(7) Uani 1 1 d .
H2AB H 0.1504 0.6180 0.6479 0.078 Uiso 1 1 calc R
H2AC H 0.2953 0.6633 0.6247 0.078 Uiso 1 1 calc R
C3A C 0.1504(3) 0.7995(2) 0.58396(19) 0.0600(7) Uani 1 1 d .
C4A C 0.0096(3) 0.8269(2) 0.63365(19) 0.0616(7) Uani 1 1 d .
H4AA H -0.0212 0.9073 0.5955 0.074 Uiso 1 1 calc R
H4AB H -0.0511 0.7732 0.6272 0.074 Uiso 1 1 calc R
C5A C 0.0008(2) 0.8162(2) 0.74624(18) 0.0521(6) Uani 1 1 d .
C6A C 0.0609(2) 0.70061(19) 0.81471(17) 0.0483(6) Uani 1 1 d .
H6AA H 0.0014 0.6390 0.8196 0.058 Uiso 1 1 calc R
C7A C 0.0609(2) 0.70071(18) 0.92435(17) 0.0462(6) Uani 1 1 d .
H7AA H 0.1335 0.7492 0.9232 0.055 Uiso 1 1 calc R
C8A C -0.0708(2) 0.7566(2) 0.96539(18) 0.0525(6) Uani 1 1 d .
H8AA H -0.1451 0.7158 0.9570 0.063 Uiso 1 1 calc R
C9A C -0.0851(3) 0.8868(2) 0.89692(19) 0.0644(7) Uani 1 1 d .
H9AA H -0.1748 0.9202 0.9134 0.077 Uiso 1 1 calc R
H9AB H -0.0208 0.9317 0.9115 0.077 Uiso 1 1 calc R
C10A C -0.0616(3) 0.8987(2) 0.7843(2) 0.0634(7) Uani 1 1 d .
H10A H -0.0932 0.9692 0.7377 0.076 Uiso 1 1 calc R
C11A C -0.0797(2) 0.7432(2) 1.07861(18) 0.0495(6) Uani 1 1 d .
C12A C -0.1761(3) 0.6768(2) 1.1509(2) 0.0628(7) Uani 1 1 d .
H12A H -0.2379 0.6412 1.1291 0.075 Uiso 1 1 calc R
C13A C -0.1825(3) 0.6622(2) 1.2555(2) 0.0731(8) Uani 1 1 d .
H13A H -0.2484 0.6174 1.3028 0.088 Uiso 1 1 calc R
C14A C -0.0928(3) 0.7130(3) 1.2895(2) 0.0696(8) Uani 1 1 d .
H14A H -0.0967 0.7023 1.3598 0.084 Uiso 1 1 calc R
C15A C 0.0025(3) 0.7795(2) 1.2198(2) 0.0664(7) Uani 1 1 d .
H15A H 0.0638 0.8146 1.2425 0.080 Uiso 1 1 calc R
C16A C 0.0088(2) 0.7952(2) 1.1156(2) 0.0591(7) Uani 1 1 d .
H16A H 0.0739 0.8417 1.0689 0.071 Uiso 1 1 calc R
C17A C 0.2397(3) 0.8991(3) 0.5714(2) 0.0839(9) Uani 1 1 d .
H17A H 0.2335 0.9141 0.6362 0.126 Uiso 1 1 calc R
H17B H 0.2106 0.9700 0.5194 0.126 Uiso 1 1 calc R
H17C H 0.3314 0.8761 0.5506 0.126 Uiso 1 1 calc R
C18A C 0.1425(4) 0.7911(3) 0.4767(2) 0.0913(10) Uani 1 1 d .
H18A H 0.1011 0.8639 0.4349 0.137 Uiso 1 1 calc R
H18B H 0.0899 0.7261 0.4840 0.137 Uiso 1 1 calc R
H18C H 0.2317 0.7781 0.4440 0.137 Uiso 1 1 calc R
O1B O -0.82820(16) 0.51724(16) 1.18847(13) 0.0651(5) Uani 1 1 d .
H1B H -0.8450 0.5518 1.1291 0.098 Uiso 1 1 calc R
O2B O -0.5810(2) 0.61341(14) 0.97055(12) 0.0649(5) Uani 1 1 d .
H2B H -0.5705 0.5408 0.9946 0.097 Uiso 1 1 calc R
C1B C -0.6916(2) 0.4687(2) 1.18594(18) 0.0513(6) Uani 1 1 d .
H1BB H -0.6752 0.4283 1.1336 0.062 Uiso 1 1 calc R
C2B C -0.6712(3) 0.3770(2) 1.29009(18) 0.0580(7) Uani 1 1 d .
H2BB H -0.5862 0.3319 1.2820 0.070 Uiso 1 1 calc R
H2BC H -0.7420 0.3220 1.3092 0.070 Uiso 1 1 calc R
C3B C -0.6708(2) 0.4249(2) 1.37965(18) 0.0573(7) Uani 1 1 d .
C4B C -0.5698(3) 0.5215(2) 1.34529(19) 0.0646(7) Uani 1 1 d .
H4BA H -0.5790 0.5606 1.3975 0.078 Uiso 1 1 calc R
H4BB H -0.4794 0.4838 1.3421 0.078 Uiso 1 1 calc R
C5B C -0.5854(2) 0.6144(2) 1.24209(18) 0.0523(6) Uani 1 1 d .
C7B C -0.6147(2) 0.66248(18) 1.05352(16) 0.0438(6) Uani 1 1 d .
H7BA H -0.7109 0.6875 1.0573 0.053 Uiso 1 1 calc R
C6B C -0.5910(2) 0.56602(19) 1.15540(16) 0.0457(6) Uani 1 1 d .
H6BA H -0.5018 0.5273 1.1430 0.055 Uiso 1 1 calc R
C8B C -0.5367(2) 0.7716(2) 1.03393(18) 0.0518(6) Uani 1 1 d .
H8BB H -0.4419 0.7442 1.0389 0.062 Uiso 1 1 calc R
C9B C -0.5860(3) 0.8230(2) 1.1219(2) 0.0698(8) Uani 1 1 d .
H9BA H -0.5282 0.8847 1.1172 0.084 Uiso 1 1 calc R
H9BB H -0.6765 0.8592 1.1143 0.084 Uiso 1 1 calc R
C10B C -0.5859(3) 0.7299(2) 1.2254(2) 0.0664(7) Uani 1 1 d .
H10B H -0.5861 0.7548 1.2824 0.080 Uiso 1 1 calc R
C11B C -0.5443(2) 0.85958(19) 0.92626(18) 0.0492(6) Uani 1 1 d .
C12B C -0.4407(3) 0.8627(2) 0.8475(2) 0.0619(7) Uani 1 1 d .
H12B H -0.3645 0.8113 0.8618 0.074 Uiso 1 1 calc R
C13B C -0.4465(3) 0.9398(3) 0.7481(2) 0.0765(8) Uani 1 1 d .
H13B H -0.3748 0.9399 0.6965 0.092 Uiso 1 1 calc R
C14B C -0.5577(4) 1.0162(3) 0.7253(2) 0.0794(9) Uani 1 1 d .
H14B H -0.5620 1.0687 0.6585 0.095 Uiso 1 1 calc R
C15B C -0.6624(3) 1.0144(2) 0.8020(3) 0.0781(9) Uani 1 1 d .
H15B H -0.7386 1.0656 0.7870 0.094 Uiso 1 1 calc R
C16B C -0.6562(3) 0.9376(2) 0.9011(2) 0.0644(7) Uani 1 1 d .
H16B H -0.7282 0.9380 0.9523 0.077 Uiso 1 1 calc R
C17B C -0.8093(3) 0.4765(3) 1.4136(2) 0.0711(8) Uani 1 1 d .
H17D H -0.8067 0.4945 1.4760 0.107 Uiso 1 1 calc R
H17E H -0.8750 0.4195 1.4261 0.107 Uiso 1 1 calc R
H17F H -0.8331 0.5479 1.3599 0.107 Uiso 1 1 calc R
C18B C -0.6262(3) 0.3222(3) 1.4730(2) 0.0819(9) Uani 1 1 d .
H18D H -0.5408 0.2865 1.4526 0.123 Uiso 1 1 calc R
H18E H -0.6920 0.2636 1.4967 0.123 Uiso 1 1 calc R
H18F H -0.6181 0.3524 1.5279 0.123 Uiso 1 1 calc R

loop_
_atom_site_aniso_label
_atom_site_aniso_U_11
_atom_site_aniso_U_22
_atom_site_aniso_U_33
_atom_site_aniso_U_23
_atom_site_aniso_U_13
_atom_site_aniso_U_12
O1A 0.0548(11) 0.0938(14) 0.0764(13) -0.0271(11) -0.0140(10) -0.0064(10)
O2A 0.0666(11) 0.0455(10) 0.0587(11) -0.0060(8) -0.0176(9) 0.0016(8)
C1A 0.0621(16) 0.0461(14) 0.0594(16) -0.0152(12) -0.0148(13) 0.0044(12)
C2A 0.0754(18) 0.0622(17) 0.0574(17) -0.0218(13) -0.0127(13) 0.0071(14)
C3A 0.0706(18) 0.0582(16) 0.0506(15) -0.0158(12) -0.0126(13) -0.0005(14)
C4A 0.0671(17) 0.0582(16) 0.0565(17) -0.0104(12) -0.0196(13) -0.0009(13)
C5A 0.0520(15) 0.0486(15) 0.0519(15) -0.0081(12) -0.0150(12) -0.0021(12)
C6A 0.0543(15) 0.0398(13) 0.0515(15) -0.0108(11) -0.0163(11) -0.0056(11)
C7A 0.0499(14) 0.0360(13) 0.0508(14) -0.0073(11) -0.0137(11) -0.0053(11)
C8A 0.0505(15) 0.0509(15) 0.0548(16) -0.0132(12) -0.0119(11) -0.0027(11)
C9A 0.0747(18) 0.0522(16) 0.0610(17) -0.0144(13) -0.0139(14) 0.0120(13)
C10A 0.0739(18) 0.0497(15) 0.0565(17) -0.0061(13) -0.0155(13) 0.0122(14)
C11A 0.0465(14) 0.0450(14) 0.0535(16) -0.0116(12) -0.0090(12) 0.0015(12)
C12A 0.0571(17) 0.0551(16) 0.070(2) -0.0092(14) -0.0114(14) -0.0069(13)
C13A 0.077(2) 0.0681(18) 0.058(2) -0.0033(15) 0.0032(15) -0.0090(16)
C14A 0.080(2) 0.0704(18) 0.0525(17) -0.0161(15) -0.0070(16) 0.0044(16)
C15A 0.0660(18) 0.0719(18) 0.067(2) -0.0298(15) -0.0117(15) 0.0017(15)
C16A 0.0541(16) 0.0653(17) 0.0576(18) -0.0211(13) 0.0003(12) -0.0098(13)
C17A 0.084(2) 0.076(2) 0.079(2) -0.0062(16) -0.0099(16) -0.0131(17)
C18A 0.120(3) 0.094(2) 0.0579(19) -0.0242(16) -0.0195(17) 0.012(2)
O1B 0.0517(11) 0.0723(12) 0.0685(12) -0.0139(10) -0.0148(9) -0.0101(9)
O2B 0.0989(14) 0.0470(10) 0.0517(10) -0.0213(8) -0.0077(9) -0.0020(10)
C1B 0.0566(16) 0.0478(14) 0.0524(15) -0.0199(12) -0.0078(12) -0.0025(12)
C2B 0.0584(15) 0.0475(14) 0.0614(17) -0.0106(13) -0.0033(12) -0.0041(12)
C3B 0.0578(16) 0.0607(16) 0.0475(15) -0.0092(12) -0.0084(12) -0.0029(13)
C4B 0.0648(17) 0.0760(18) 0.0543(16) -0.0178(14) -0.0156(13) -0.0082(14)
C5B 0.0505(15) 0.0595(17) 0.0501(15) -0.0179(13) -0.0109(11) -0.0098(12)
C7B 0.0451(13) 0.0425(13) 0.0471(14) -0.0187(11) -0.0079(11) -0.0004(11)
C6B 0.0424(13) 0.0461(14) 0.0481(14) -0.0153(11) -0.0059(10) -0.0002(11)
C8B 0.0446(14) 0.0545(15) 0.0559(16) -0.0134(12) -0.0119(11) -0.0078(11)
C9B 0.097(2) 0.0551(16) 0.0672(18) -0.0252(14) -0.0139(15) -0.0244(15)
C10B 0.089(2) 0.0659(19) 0.0541(17) -0.0258(14) -0.0119(14) -0.0231(15)
C11B 0.0487(15) 0.0427(14) 0.0572(16) -0.0133(12) -0.0098(13) -0.0120(12)
C12B 0.0616(17) 0.0559(16) 0.0646(18) -0.0140(14) -0.0100(14) -0.0035(13)
C13B 0.090(2) 0.0692(19) 0.065(2) -0.0139(16) -0.0044(16) -0.0166(18)
C14B 0.108(3) 0.0588(18) 0.067(2) -0.0021(15) -0.028(2) -0.0239(19)
C15B 0.082(2) 0.0502(17) 0.096(2) -0.0052(17) -0.036(2) -0.0029(15)
C16B 0.0552(17) 0.0547(16) 0.079(2) -0.0139(15) -0.0110(14) -0.0078(14)
C17B 0.0688(18) 0.0778(19) 0.0623(17) -0.0217(15) -0.0017(14) 0.0014(15)
C18B 0.081(2) 0.084(2) 0.0625(18) -0.0006(15) -0.0136(15) 0.0022(16)

loop_
_atom_type_symbol
_atom_type_description
_atom_type_scat_dispersion_real
_atom_type_scat_dispersion_imag
_atom_type_scat_source
C C 0.0033 0.0016 'International Tables Vol C Tables 4.2.6.8 and 6.1.1.4'
H H 0.0000 0.0000 'International Tables Vol C Tables 4.2.6.8 and 6.1.1.4'
O O 0.0106 0.0060 'International Tables Vol C Tables 4.2.6.8 and 6.1.1.4'

loop_
_geom_angle_atom_site_label_1
_geom_angle_atom_site_label_2
_geom_angle_atom_site_label_3
_geom_angle
O1A C1A C2A 110.0(2)
O1A C1A C6A 112.33(19)
C2A C1A C6A 111.85(19)
C1A C2A C3A 116.4(2)
C17A C3A C4A 109.5(2)
C17A C3A C2A 112.8(2)
C4A C3A C2A 107.6(2)
C17A C3A C18A 108.7(2)
C4A C3A C18A 109.6(2)
C2A C3A C18A 108.6(2)
C5A C4A C3A 114.4(2)
C10A C5A C4A 122.6(2)
C10A C5A C6A 121.9(2)
C4A C5A C6A 115.4(2)
C5A C6A C7A 112.47(19)
C5A C6A C1A 112.6(2)
C7A C6A C1A 112.42(18)
O2A C7A C6A 109.23(18)
O2A C7A C8A 112.61(19)
C6A C7A C8A 112.29(18)
C11A C8A C7A 112.91(18)
C11A C8A C9A 112.5(2)
C7A C8A C9A 107.9(2)
C10A C9A C8A 111.5(2)
C5A C10A C9A 124.6(2)
C12A C11A C16A 116.9(2)
C12A C11A C8A 121.1(2)
C16A C11A C8A 122.0(2)
C11A C12A C13A 121.2(3)
C14A C13A C12A 120.5(3)
C15A C14A C13A 119.4(3)
C14A C15A C16A 120.3(3)
C15A C16A C11A 121.7(2)
O1B C1B C2B 109.64(19)
O1B C1B C6B 111.96(18)
C2B C1B C6B 111.16(19)
C1B C2B C3B 116.28(19)
C2B C3B C17B 112.8(2)
C2B C3B C4B 108.3(2)
C17B C3B C4B 109.5(2)
C2B C3B C18B 108.6(2)
C17B C3B C18B 108.1(2)
C4B C3B C18B 109.5(2)
C5B C4B C3B 114.7(2)
C10B C5B C4B 123.6(2)
C10B C5B C6B 121.5(2)
C4B C5B C6B 114.8(2)
O2B C7B C6B 109.14(17)
O2B C7B C8B 111.38(18)
C6B C7B C8B 112.29(18)
C5B C6B C7B 113.28(18)
C5B C6B C1B 112.21(19)
C7B C6B C1B 111.88(18)
C11B C8B C7B 112.13(18)
C11B C8B C9B 114.5(2)
C7B C8B C9B 107.81(19)
C10B C9B C8B 111.7(2)
C5B C10B C9B 124.7(2)
C12B C11B C16B 116.9(2)
C12B C11B C8B 120.8(2)
C16B C11B C8B 122.3(2)
C11B C12B C13B 122.0(3)
C14B C13B C12B 120.0(3)
C15B C14B C13B 119.2(3)
C14B C15B C16B 120.6(3)
C15B C16B C11B 121.3(3)

loop_
_geom_bond_atom_site_label_1
_geom_bond_atom_site_label_2
_geom_bond_distance
O1A C1A 1.431(3)
O2A C7A 1.430(3)
C1A C2A 1.520(3)
C1A C6A 1.537(3)
C2A C3A 1.529(3)
C3A C17A 1.522(4)
C3A C4A 1.525(4)
C3A C18A 1.532(4)
C4A C5A 1.505(3)
C5A C10A 1.321(3)
C5A C6A 1.511(3)
C6A C7A 1.514(3)
C7A C8A 1.529(3)
C8A C11A 1.506(3)
C8A C9A 1.531(3)
C9A C10A 1.496(4)
C11A C12A 1.382(3)
C11A C16A 1.387(3)
C12A C13A 1.386(4)
C13A C14A 1.364(4)
C14A C15A 1.360(4)
C15A C16A 1.379(3)
O1B C1B 1.431(3)
O2B C7B 1.432(3)
C1B C2B 1.516(3)
C1B C6B 1.537(3)
C2B C3B 1.528(3)
C3B C17B 1.529(3)
C3B C4B 1.531(4)
C3B C18B 1.539(3)
C4B C5B 1.503(3)
C5B C10B 1.320(3)
C5B C6B 1.504(3)
C7B C6B 1.524(3)
C7B C8B 1.525(3)
C8B C11B 1.513(3)
C8B C9B 1.528(3)
C9B C10B 1.489(4)
C11B C12B 1.376(3)
C11B C16B 1.388(3)
C12B C13B 1.379(4)
C13B C14B 1.369(4)
C14B C15B 1.367(4)
C15B C16B 1.375(4)
